data_4300121
loop_
_publ_author_name
'Booyong S. Lim'
'James P. Donahue'
'R. H. Holm'

_publ_contact_author R.H.Holm
_publ_contact_author_address
;
   R.H.Holm
   Dept. of Chemistry and Chemical Biology 
   Harvard University 
   Cambridge, MA 02138
   USA
;
_publ_contact_author_email holm@chemistry.harvard.edu
_publ_section_title
;
Synthesis and Structures of Bis(dithiolene)molybdenum Complexes Related to
the Active Sites of the DMSO Reductase Enzyme Family
;
_journal_name_full 'Inorganic Chemistry'
_journal_page_first 263
_journal_page_last 273
_journal_paper_doi 10.1021/ic9908672
_journal_volume 39
_journal_year 2000
_chemical_formula_sum 'C22 H41 Mo N2 S6'
_chemical_formula_weight 621.87
_chemical_name_systematic
; 
 [Mo(S2C2Me2)3](Et4N)(MeCN)
;
_space_group_IT_number 14
_symmetry_cell_setting monoclinic
_symmetry_space_group_name_Hall '-P 2yn'
_symmetry_space_group_name_H-M 'P 1 21/n 1'
_atom_sites_solution_hydrogens geom
_atom_sites_solution_primary direct
_atom_sites_solution_secondary difmap
_audit_creation_method SHELXL
_cell_angle_alpha 90.00
_cell_angle_beta 105.347(12)
_cell_angle_gamma 90.00
_cell_formula_units_Z 4
_cell_length_a 9.6185(14)
_cell_length_b 24.159(3)
_cell_length_c 13.256(2)
_cell_measurement_temperature 213(2)
_cell_volume 2970.5(7)
_computing_structure_refinement 'SHELXL-93 (Sheldrick, 1993)'
_computing_structure_solution 'SHELXS-86 (Sheldrick, 1990)'
_diffrn_ambient_temperature 213(2)
_diffrn_radiation_monochromator graphite
_diffrn_radiation_source 'fine-focus sealed tube'
_diffrn_radiation_type MoK\a
_diffrn_radiation_wavelength 0.71073
_diffrn_reflns_av_R_equivalents 0.0523
_diffrn_reflns_av_sigmaI/netI 0.0561
_diffrn_reflns_limit_h_max 12
_diffrn_reflns_limit_h_min -10
_diffrn_reflns_limit_k_max 30
_diffrn_reflns_limit_k_min -31
_diffrn_reflns_limit_l_max 17
_diffrn_reflns_limit_l_min -14
_diffrn_reflns_number 12646
_diffrn_reflns_theta_max 22.50
_diffrn_reflns_theta_min 1.69
_exptl_absorpt_coefficient_mu 0.877
_exptl_crystal_colour blue
_exptl_crystal_density_diffrn 1.391
_exptl_crystal_description Thin_Plate
_exptl_crystal_F_000 1300
_exptl_crystal_size_max 0.3
_exptl_crystal_size_mid 0.25
_exptl_crystal_size_min 0.02
_refine_diff_density_max 0.801
_refine_diff_density_min -0.748
_refine_diff_density_rms 0.082
_refine_ls_extinction_method none
_refine_ls_goodness_of_fit_all 1.025
_refine_ls_goodness_of_fit_obs 1.093
_refine_ls_matrix_type full
_refine_ls_number_parameters 281
_refine_ls_number_reflns 3881
_refine_ls_number_restraints 8
_refine_ls_restrained_S_all 1.027
_refine_ls_restrained_S_obs 1.091
_refine_ls_R_factor_all 0.0745
_refine_ls_R_factor_obs 0.0438
_refine_ls_shift/esd_max -0.001
_refine_ls_shift/esd_mean 0.000
_refine_ls_structure_factor_coef Fsqd
_refine_ls_weighting_details 'w=1/[\s^2^(Fo^2^)+(0.0731P)^2^+2.1444P] where P=(Fo^2^+2Fc^2^)/3'
_refine_ls_weighting_scheme calc
_refine_ls_wR_factor_all 0.1319
_refine_ls_wR_factor_obs 0.1161
_reflns_number_observed 2737
_reflns_number_total 3885
_reflns_observed_criterion >2sigma(I)
_cod_depositor_comments
;
The following automatic conversions were performed:

'_refine_ls_weighting_scheme' value 'calc
w=1/[\s^2^(Fo^2^)+(0.0731P)^2^+2.1444P] where P=(Fo^2^+2Fc^2^)/3' was
changed to 'calc'. New tag '_refine_ls_weighting_details' was
created. The value of the new tag was set to
'w=1/[\s^2^(Fo^2^)+(0.0731P)^2^+2.1444P] where P=(Fo^2^+2Fc^2^)/3'.

Automatic conversion script
Id: cif_fix_values 3143 2015-03-26 13:38:13Z robertas 
;
_cod_original_cell_volume 2970.4(7)
_cod_database_code 4300121

loop_
_symmetry_equiv_pos_as_xyz
'x, y, z'
'-x+1/2, y+1/2, -z+1/2'
'-x, -y, -z'
'x-1/2, -y-1/2, z-1/2'

loop_
_atom_site_aniso_label
_atom_site_aniso_U_11
_atom_site_aniso_U_22
_atom_site_aniso_U_33
_atom_site_aniso_U_23
_atom_site_aniso_U_13
_atom_site_aniso_U_12
Mo1 0.0291(3) 0.0491(4) 0.0402(3) 0.0012(3) 0.0073(2) -0.0013(3)
S1 0.0308(9) 0.0943(15) 0.0502(11) 0.0025(10) 0.0093(8) 0.0006(9)
S2 0.0421(10) 0.0769(13) 0.0443(10) -0.0076(9) 0.0030(8) 0.0053(9)
S3 0.0620(12) 0.0628(12) 0.0621(12) -0.0115(10) -0.0047(10) -0.0037(9)
S4 0.0477(10) 0.0603(12) 0.0702(13) -0.0055(10) -0.0006(9) 0.0122(9)
S5 0.0369(10) 0.0819(13) 0.0541(11) 0.0184(10) 0.0064(8) -0.0063(9)
S6 0.0346(10) 0.0892(14) 0.0647(12) 0.0142(11) 0.0018(9) -0.0162(9)
N1 0.041(3) 0.056(4) 0.038(3) -0.006(3) 0.007(3) -0.002(3)
C3 0.068(5) 0.048(4) 0.060(5) -0.002(4) 0.024(4) -0.007(4)
C4 0.061(5) 0.046(4) 0.066(5) 0.007(4) 0.033(4) 0.005(4)
C9 0.110(7) 0.064(5) 0.097(7) -0.018(5) 0.031(6) -0.025(5)
C10 0.076(6) 0.065(5) 0.108(7) 0.011(5) 0.038(5) 0.009(4)
C1 0.046(4) 0.064(5) 0.056(4) 0.018(4) 0.020(4) 0.012(3)
C2 0.057(5) 0.053(4) 0.045(4) 0.006(3) 0.017(4) 0.008(3)
C7 0.062(5) 0.125(8) 0.089(6) 0.025(6) 0.035(5) 0.040(5)
C8 0.105(7) 0.089(6) 0.054(5) -0.004(5) 0.025(5) 0.020(5)
C5 0.052(4) 0.043(4) 0.057(4) 0.005(3) 0.023(4) 0.001(3)
C6 0.039(4) 0.053(4) 0.066(5) -0.003(4) 0.018(4) -0.003(3)
C11 0.071(5) 0.075(5) 0.085(6) 0.028(5) 0.030(5) 0.007(4)
C12 0.056(5) 0.072(5) 0.106(7) -0.001(5) 0.030(5) -0.016(4)
C13 0.051(6) 0.087(8) 0.053(6) -0.002(5) 0.017(5) 0.002(5)
C13A 0.051(6) 0.087(8) 0.053(6) -0.002(5) 0.017(5) 0.002(5)
C14 0.069(6) 0.120(8) 0.119(8) 0.010(7) 0.014(6) -0.041(5)
C15 0.057(6) 0.066(7) 0.067(7) -0.011(5) 0.003(5) -0.003(5)
C15A 0.057(6) 0.066(7) 0.067(7) -0.011(5) 0.003(5) -0.003(5)
C16 0.066(5) 0.108(7) 0.085(6) 0.003(6) -0.001(5) -0.030(5)
C17 0.051(6) 0.107(9) 0.045(6) -0.006(6) 0.013(5) -0.010(5)
C17A 0.051(6) 0.107(9) 0.045(6) -0.006(6) 0.013(5) -0.010(5)
C18 0.116(9) 0.128(9) 0.131(10) 0.077(8) -0.043(7) -0.012(7)
C19 0.056(6) 0.062(7) 0.074(7) -0.007(5) 0.012(5) 0.009(5)
C19A 0.056(6) 0.062(7) 0.074(7) -0.007(5) 0.012(5) 0.009(5)
C20 0.093(7) 0.115(8) 0.082(6) 0.033(6) -0.014(5) -0.003(6)
C21 0.173(10) 0.077(6) 0.297(13) 0.013(8) -0.044(11) -0.002(6)
C22 0.174(10) 0.078(6) 0.297(13) 0.013(8) -0.043(11) -0.002(6)
N2 0.671(42) 0.164(14) 0.991(69) 0.283(25) 0.704(51) 0.231(20)

loop_
_atom_site_label
_atom_site_type_symbol
_atom_site_fract_x
_atom_site_fract_y
_atom_site_fract_z
_atom_site_U_iso_or_equiv
_atom_site_thermal_displace_type
_atom_site_occupancy
_atom_site_calc_flag
_atom_site_refinement_flags
_atom_site_disorder_group
Mo1 Mo -0.48801(5) 0.34443(2) 0.59700(4) 0.0399(2) Uani 1 d . .
S1 S -0.7260(2) 0.36372(8) 0.60790(14) 0.0587(5) Uani 1 d . .
S2 S -0.4380(2) 0.37185(8) 0.77504(13) 0.0560(5) Uani 1 d . .
S3 S -0.6050(2) 0.26972(8) 0.4918(2) 0.0663(6) Uani 1 d . .
S4 S -0.3172(2) 0.27362(8) 0.6624(2) 0.0625(5) Uani 1 d . .
S5 S -0.5630(2) 0.39493(8) 0.43814(14) 0.0587(5) Uani 1 d . .
S6 S -0.2762(2) 0.39691(9) 0.6073(2) 0.0650(6) Uani 1 d . .
N1 N -0.1748(5) 0.3070(2) 0.3145(4) 0.0456(13) Uani 1 d . .
C3 C -0.5005(8) 0.2107(3) 0.5208(6) 0.058(2) Uani 1 d . .
C4 C -0.3721(8) 0.2127(3) 0.5956(6) 0.055(2) Uani 1 d . .
C9 C -0.5580(10) 0.1597(3) 0.4579(7) 0.090(3) Uani 1 d . .
H3A H -0.6496(10) 0.1679(3) 0.4101(7) 0.135 Uiso 1 calc R .
H3B H -0.5693(10) 0.1305(3) 0.5042(7) 0.135 Uiso 1 calc R .
H3C H -0.4915(10) 0.1482(3) 0.4192(7) 0.135 Uiso 1 calc R .
C10 C -0.2734(9) 0.1636(3) 0.6266(7) 0.080(2) Uani 1 d . .
H4A H -0.1896(9) 0.1744(3) 0.6804(7) 0.121 Uiso 1 calc R .
H4B H -0.2446(9) 0.1505(3) 0.5669(7) 0.121 Uiso 1 calc R .
H4C H -0.3232(9) 0.1346(3) 0.6524(7) 0.121 Uiso 1 calc R .
C1 C -0.7208(7) 0.3912(3) 0.7294(5) 0.054(2) Uani 1 d . .
C2 C -0.5935(7) 0.3953(3) 0.8026(5) 0.051(2) Uani 1 d . .
C7 C -0.8636(8) 0.4104(4) 0.7436(7) 0.089(3) Uani 1 d . .
H7A H -0.9384(8) 0.4031(4) 0.6810(7) 0.134 Uiso 1 calc R .
H7B H -0.8593(8) 0.4495(4) 0.7578(7) 0.134 Uiso 1 calc R .
H7C H -0.8841(8) 0.3910(4) 0.8012(7) 0.134 Uiso 1 calc R .
C8 C -0.5764(9) 0.4202(3) 0.9093(6) 0.082(2) Uani 1 d . .
H8A H -0.4769(9) 0.4188(3) 0.9480(6) 0.123 Uiso 1 calc R .
H8B H -0.6334(9) 0.3997(3) 0.9459(6) 0.123 Uiso 1 calc R .
H8C H -0.6082(9) 0.4580(3) 0.9021(6) 0.123 Uiso 1 calc R .
C5 C -0.4286(7) 0.4412(3) 0.4297(5) 0.049(2) Uani 1 d . .
C6 C -0.3023(7) 0.4419(3) 0.5043(5) 0.052(2) Uani 1 d . .
C11 C -0.4650(8) 0.4783(3) 0.3350(6) 0.075(2) Uani 1 d . .
H11A H -0.5607(8) 0.4701(3) 0.2934(6) 0.113 Uiso 1 calc R .
H11B H -0.3975(8) 0.4721(3) 0.2943(6) 0.113 Uiso 1 calc R .
H11C H -0.4601(8) 0.5162(3) 0.3571(6) 0.113 Uiso 1 calc R .
C12 C -0.1812(7) 0.4819(3) 0.5047(7) 0.076(2) Uani 1 d . .
H12A H -0.1020(7) 0.4750(3) 0.5648(7) 0.114 Uiso 1 calc R .
H12B H -0.2147(7) 0.5191(3) 0.5073(7) 0.114 Uiso 1 calc R .
H12C H -0.1500(7) 0.4769(3) 0.4422(7) 0.114 Uiso 1 calc R .
C13 C -0.3107(9) 0.2988(4) 0.3438(7) 0.063(3) Uani 0.687(5) d P 1
H13A H -0.3721(9) 0.3309(4) 0.3230(7) 0.076 Uiso 0.687(5) calc PR 1
H13B H -0.2903(9) 0.2950(4) 0.4192(7) 0.076 Uiso 0.687(5) calc PR 1
C13A C -0.2431(9) 0.2550(4) 0.2539(7) 0.063(3) Uani 0.313(5) d PR 2
H13A H -0.1785(9) 0.2236(4) 0.2728(7) 0.076 Uiso 0.313(5) d PR 2
H13B H -0.2632(9) 0.2610(4) 0.1791(7) 0.076 Uiso 0.313(5) d PR 2
C14 C -0.3943(9) 0.2438(4) 0.2879(8) 0.105(3) Uani 1 d . .
H14A H -0.4823(9) 0.2389(4) 0.3082(8) 0.158 Uiso 0.50 d PR 1
H14B H -0.4160(9) 0.2479(4) 0.2134(8) 0.158 Uiso 0.50 d PR 1
H14C H -0.3337(9) 0.2120(4) 0.3091(8) 0.158 Uiso 0.50 d PR 1
H14D H -0.4439(9) 0.2117(4) 0.2533(8) 0.158 Uiso 0.50 d PR 2
H14E H -0.3713(9) 0.2385(4) 0.3623(8) 0.158 Uiso 0.50 d PR 2
H14F H -0.4551(9) 0.2757(4) 0.2691(8) 0.158 Uiso 0.50 d PR 2
C15 C -0.1018(10) 0.3583(4) 0.3661(8) 0.066(3) Uani 0.687(5) d P 1
H15A H -0.1695(10) 0.3888(4) 0.3480(8) 0.079 Uiso 0.687(5) calc PR 1
H15B H -0.0802(10) 0.3532(4) 0.4413(8) 0.079 Uiso 0.687(5) calc PR 1
C15A C -0.0449(10) 0.3203(4) 0.2895(8) 0.066(3) Uani 0.313(5) d PR 2
H15A H -0.0653(10) 0.3236(4) 0.2140(8) 0.079 Uiso 0.313(5) d PR 2
H15B H 0.0213(10) 0.2895(4) 0.3103(8) 0.079 Uiso 0.313(5) d PR 2
C16 C 0.0328(8) 0.3746(4) 0.3399(7) 0.090(3) Uani 1 d . .
H16A H 0.0694(8) 0.4079(4) 0.3770(7) 0.135 Uiso 0.50 d PR 1
H16B H 0.1030(8) 0.3457(4) 0.3600(7) 0.135 Uiso 0.50 d PR 1
H16C H 0.0133(8) 0.3810(4) 0.2660(7) 0.135 Uiso 0.50 d PR 1
H16D H 0.1185(8) 0.3796(4) 0.3168(7) 0.135 Uiso 0.50 d PR 2
H16E H -0.0293(8) 0.4061(4) 0.3194(7) 0.135 Uiso 0.50 d PR 2
H16F H 0.0584(8) 0.3710(4) 0.4147(7) 0.135 Uiso 0.50 d PR 2
C17 C -0.1987(10) 0.3103(5) 0.1970(7) 0.068(3) Uani 0.687(5) d P 1
H17A H -0.2407(10) 0.2761(5) 0.1643(7) 0.081 Uiso 0.687(5) calc PR 1
H17B H -0.1077(10) 0.3162(5) 0.1800(7) 0.081 Uiso 0.687(5) calc PR 1
C17A C -0.2878(10) 0.3546(5) 0.2880(7) 0.068(3) Uani 0.313(5) d PR 2
H17A H -0.2526(10) 0.3883(5) 0.3259(7) 0.081 Uiso 0.313(5) d PR 2
H17B H -0.3779(10) 0.3438(5) 0.3022(7) 0.081 Uiso 0.313(5) d PR 2
C18 C -0.3072(11) 0.3618(4) 0.1552(8) 0.139(5) Uani 1 d . .
H18A H -0.3249(11) 0.3646(4) 0.0806(8) 0.209 Uiso 0.50 d PR 1
H18B H -0.3968(11) 0.3561(4) 0.1727(8) 0.209 Uiso 0.50 d PR 1
H18C H -0.2631(11) 0.3954(4) 0.1872(8) 0.209 Uiso 0.50 d PR 1
H18D H -0.3759(11) 0.3903(4) 0.1264(8) 0.209 Uiso 0.50 d PR 2
H18E H -0.2150(11) 0.3716(4) 0.1452(8) 0.209 Uiso 0.50 d PR 2
H18F H -0.3387(11) 0.3274(4) 0.1205(8) 0.209 Uiso 0.50 d PR 2
C19 C -0.0718(10) 0.2577(4) 0.3452(8) 0.065(3) Uani 0.687(5) d P 1
H19A H 0.0166(10) 0.2650(4) 0.3254(8) 0.078 Uiso 0.687(5) calc PR 1
H19B H -0.1159(10) 0.2247(4) 0.3086(8) 0.078 Uiso 0.687(5) calc PR 1
C19A C -0.1573(10) 0.2976(4) 0.4340(8) 0.065(3) Uani 0.313(5) d PR 2
H19A H -0.2483(10) 0.2862(4) 0.4460(8) 0.078 Uiso 0.313(5) d PR 2
H19B H -0.1252(10) 0.3312(4) 0.4733(8) 0.078 Uiso 0.313(5) d PR 2
C20 C -0.0363(10) 0.2480(4) 0.4682(7) 0.104(3) Uani 1 d . .
H20A H 0.0273(10) 0.2168(4) 0.4864(7) 0.156 Uiso 0.50 d PR 1
H20B H 0.0098(10) 0.2803(4) 0.5041(7) 0.156 Uiso 0.50 d PR 1
H20C H -0.1235(10) 0.2408(4) 0.4882(7) 0.156 Uiso 0.50 d PR 1
H20D H -0.0213(10) 0.2400(4) 0.5412(7) 0.156 Uiso 0.50 d PR 2
H20E H -0.0693(10) 0.2153(4) 0.4279(7) 0.156 Uiso 0.50 d PR 2
H20F H 0.0527(10) 0.2601(4) 0.4556(7) 0.156 Uiso 0.50 d PR 2
C21 C 0.3362(13) 0.0082(5) 0.3563(14) 0.203(6) Uani 1 d DU .
H21A H 0.2814(13) -0.0073(5) 0.2912(14) 0.304 Uiso 1 d R .
H21B H 0.3381(13) 0.0478(5) 0.3505(14) 0.304 Uiso 1 d R .
H21C H 0.2924(13) -0.0018(5) 0.4109(14) 0.304 Uiso 1 d R .
C22 C 0.4824(13) -0.0130(5) 0.3800(15) 0.203(6) Uani 1 d DU .
N2 N 0.5971(14) -0.0292(6) 0.4115(17) 0.517(27) Uani 1 d D .

loop_
_atom_type_symbol
_atom_type_description
_atom_type_scat_dispersion_real
_atom_type_scat_dispersion_imag
_atom_type_scat_source
C C 0.0033 0.0016 'International Tables Vol C Tables 4.2.6.8 and 6.1.1.4'
H H 0.0000 0.0000 'International Tables Vol C Tables 4.2.6.8 and 6.1.1.4'
N N 0.0061 0.0033 'International Tables Vol C Tables 4.2.6.8 and 6.1.1.4'
S S 0.1246 0.1234 'International Tables Vol C Tables 4.2.6.8 and 6.1.1.4'
Mo Mo -1.6832 0.6857 'International Tables Vol C Tables 4.2.6.8 and 6.1.1.4'

loop_
_geom_angle_atom_site_label_1
_geom_angle_atom_site_label_2
_geom_angle_atom_site_label_3
_geom_angle
_geom_angle_site_symmetry_1
_geom_angle_site_symmetry_3
_geom_angle_publ_flag
S4 Mo1 S6 82.13(7) . . ?
S4 Mo1 S3 80.86(7) . . ?
S6 Mo1 S3 134.94(8) . . ?
S4 Mo1 S5 135.49(7) . . ?
S6 Mo1 S5 80.29(6) . . ?
S3 Mo1 S5 83.34(7) . . ?
S4 Mo1 S2 84.24(7) . . ?
S6 Mo1 S2 81.28(7) . . ?
S3 Mo1 S2 137.36(7) . . ?
S5 Mo1 S2 132.23(7) . . ?
S4 Mo1 S1 134.78(7) . . ?
S6 Mo1 S1 135.85(8) . . ?
S3 Mo1 S1 82.56(7) . . ?
S5 Mo1 S1 83.22(6) . . ?
S2 Mo1 S1 80.21(6) . . ?
C1 S1 Mo1 109.9(2) . . ?
C2 S2 Mo1 110.0(2) . . ?
C3 S3 Mo1 109.8(3) . . ?
C4 S4 Mo1 109.8(3) . . ?
C5 S5 Mo1 109.4(2) . . ?
C6 S6 Mo1 110.5(2) . . ?
C13 N1 C15 109.4(6) . . ?
C13 N1 C17 112.0(6) . . ?
C15 N1 C17 110.5(7) . . ?
C13 N1 C19 112.5(6) . . ?
C15 N1 C19 109.2(6) . . ?
C17 N1 C19 103.0(6) . . ?
C15A N1 C13A 110.2(6) . . ?
C15A N1 C17A 112.7(6) . . ?
C13A N1 C17A 108.0(6) . . ?
C15A N1 C19A 114.0(6) . . ?
C13A N1 C19A 109.1(6) . . ?
C17A N1 C19A 102.5(5) . . ?
C4 C3 C9 124.0(7) . . ?
C4 C3 S3 119.6(5) . . ?
C9 C3 S3 116.4(6) . . ?
C3 C4 C10 123.6(7) . . ?
C3 C4 S4 119.9(5) . . ?
C10 C4 S4 116.5(6) . . ?
C2 C1 C7 124.7(7) . . ?
C2 C1 S1 119.6(5) . . ?
C7 C1 S1 115.6(6) . . ?
C1 C2 C8 123.9(6) . . ?
C1 C2 S2 119.7(5) . . ?
C8 C2 S2 116.4(5) . . ?
C6 C5 C11 124.7(6) . . ?
C6 C5 S5 120.2(5) . . ?
C11 C5 S5 115.1(5) . . ?
C5 C6 C12 123.7(6) . . ?
C5 C6 S6 119.4(5) . . ?
C12 C6 S6 116.9(5) . . ?
N1 C13 C14 110.9(7) . . ?
N1 C13A C14 106.0(6) . . ?
C16 C15 N1 116.5(8) . . ?
N1 C15A C16 116.2(7) . . ?
N1 C17 C18 107.5(8) . . ?
N1 C17A C18 100.7(6) . . ?
N1 C19 C20 109.5(7) . . ?
N1 C19A C20 105.2(6) . . ?
N2 C22 C21 171.4(22) . . ?

loop_
_geom_bond_atom_site_label_1
_geom_bond_atom_site_label_2
_geom_bond_distance
_geom_bond_site_symmetry_2
_geom_bond_publ_flag
Mo1 S4 2.371(2) . ?
Mo1 S6 2.372(2) . ?
Mo1 S3 2.375(2) . ?
Mo1 S5 2.375(2) . ?
Mo1 S2 2.375(2) . ?
Mo1 S1 2.378(2) . ?
S1 C1 1.730(7) . ?
S2 C2 1.727(7) . ?
S3 C3 1.728(7) . ?
S4 C4 1.726(7) . ?
S5 C5 1.734(6) . ?
S6 C6 1.711(7) . ?
N1 C15A 1.413(11) . ?
N1 C13 1.472(10) . ?
N1 C15 1.499(10) . ?
N1 C17 1.515(10) . ?
N1 C19 1.533(10) . ?
N1 C13A 1.540(11) . ?
N1 C17A 1.558(12) . ?
N1 C19A 1.565(11) . ?
C3 C4 1.364(9) . ?
C3 C9 1.510(9) . ?
C4 C10 1.508(9) . ?
C1 C2 1.350(9) . ?
C1 C7 1.509(9) . ?
C2 C8 1.505(9) . ?
C5 C6 1.348(9) . ?
C5 C11 1.506(9) . ?
C6 C12 1.512(9) . ?
C13 C14 1.627(12) . ?
C13A C14 1.655(11) . ?
C15 C16 1.480(12) . ?
C15A C16 1.570(12) . ?
C17 C18 1.625(13) . ?
C17A C18 1.729(14) . ?
C19 C20 1.592(13) . ?
C19A C20 1.648(12) . ?
C21 C22 1.4505(11) . ?
C22 N2 1.1410(11) . ?
